data_4028908
loop_
_publ_author_name
'Fleming, Fraser F.'
'Liu, Wang'
'Ghosh, Somraj'
'Steward, Omar W.'

_publ_section_title
;
 Metalated Nitriles:&#x00A0; Internal 1,2-Asymmetric Induction
;
_journal_issue 7
_journal_name_full 'The Journal of Organic Chemistry'
_journal_page_first 2803
_journal_page_last 2810
_journal_paper_doi 10.1021/jo702681e
_journal_volume 73
_journal_year 2008
_chemical_formula_moiety 'C17 H20 N2 O4'
_chemical_formula_sum 'C17 H20 N2 O4'
_chemical_formula_weight 316.35
_chemical_melting_point 349.0(10)
_chemical_name_systematic
; 
 (2R,3R,E)-2-cyano-2,3,4-trimethylhex-4-enyl 4-nitrobenzoate 
;
_space_group_IT_number 61
_symmetry_cell_setting orthorhombic
_symmetry_space_group_name_Hall '-P 2ac 2ab'
_symmetry_space_group_name_H-M 'P b c a'
_atom_sites_solution_hydrogens geom
_atom_sites_solution_primary direct
_atom_sites_solution_secondary difmap
_audit_creation_method SHELXL-97
_cell_angle_alpha 90.00
_cell_angle_beta 90.00
_cell_angle_gamma 90.00
_cell_formula_units_Z 8
_cell_length_a 14.316(11)
_cell_length_b 7.443(6)
_cell_length_c 31.78(3)
_cell_measurement_temperature 296(2)
_cell_volume 3386(5)
_computing_cell_refinement 'Bruker SMART'
_computing_data_collection 'Bruker SMART'
_computing_data_reduction 'Bruker SMART'
_computing_molecular_graphics 'Bruker SHELXTL'
_computing_publication_material 'Bruker SHELXTL'
_computing_structure_refinement 'SHELXL-97 (Sheldrick, 1997)'
_computing_structure_solution 'SHELXS-97 (Sheldrick, 1990)'
_diffrn_ambient_temperature 296(2)
_diffrn_measured_fraction_theta_full 0.999
_diffrn_measured_fraction_theta_max 0.999
_diffrn_measurement_device_type 'CCD area detector'
_diffrn_measurement_method 'phi and omega scans'
_diffrn_radiation_monochromator graphite
_diffrn_radiation_source 'fine-focus sealed tube'
_diffrn_radiation_type MoK\a
_diffrn_radiation_wavelength 0.71073
_diffrn_reflns_av_R_equivalents 0.0338
_diffrn_reflns_av_sigmaI/netI 0.0921
_diffrn_reflns_limit_h_max 12
_diffrn_reflns_limit_h_min -9
_diffrn_reflns_limit_k_max 6
_diffrn_reflns_limit_k_min -6
_diffrn_reflns_limit_l_max 26
_diffrn_reflns_limit_l_min -28
_diffrn_reflns_number 4850
_diffrn_reflns_theta_full 18.84
_diffrn_reflns_theta_max 18.84
_diffrn_reflns_theta_min 1.91
_exptl_absorpt_coefficient_mu 0.089
_exptl_absorpt_correction_type none
_exptl_crystal_colour colorless
_exptl_crystal_density_diffrn 1.241
_exptl_crystal_density_method 'not measured'
_exptl_crystal_description plate
_exptl_crystal_F_000 1344
_exptl_crystal_size_max 0.47
_exptl_crystal_size_mid 0.20
_exptl_crystal_size_min 0.07
_refine_diff_density_max 0.103
_refine_diff_density_min -0.141
_refine_diff_density_rms 0.030
_refine_ls_extinction_method none
_refine_ls_goodness_of_fit_ref 0.929
_refine_ls_hydrogen_treatment mixed
_refine_ls_matrix_type full
_refine_ls_number_parameters 212
_refine_ls_number_reflns 1332
_refine_ls_number_restraints 0
_refine_ls_restrained_S_all 0.929
_refine_ls_R_factor_all 0.0550
_refine_ls_R_factor_gt 0.0436
_refine_ls_shift/su_max 0.000
_refine_ls_shift/su_mean 0.000
_refine_ls_structure_factor_coef Fsqd
_refine_ls_weighting_details 'calc w=1/[\s^2^(Fo^2^)+(0.1000P)^2^+0.1474P] where P=(Fo^2^+2Fc^2^)/3'
_refine_ls_weighting_scheme calc
_refine_ls_wR_factor_gt 0.1358
_refine_ls_wR_factor_ref 0.1517
_reflns_number_gt 1084
_reflns_number_total 1332
_reflns_threshold_expression >2sigma(I)
_cod_data_source_file jo702681esup1.cif
_cod_data_source_block som010
_cod_depositor_comments
;
The following automatic conversions were performed:

'_chemical_melting_point' value '348 - 350 k' was changed to
'349.0(10)' - the average value was taken and precision was
estimated.

'_symmetry_cell_setting' value 'Orthorhombic' changed to
'orthorhombic' according to
/home/saulius/struct/CIF-dictionaries/cif_core.dic dictionary named
'cif_core.dic' version 2.4.2 from 2011-04-26.

Automatic conversion script
Id: cif_fix_values 1891 2012-01-12 08:04:46Z andrius 
;
_cod_original_sg_symbol_H-M Pbca
_cod_database_code 4028908

loop_
_symmetry_equiv_pos_as_xyz
'x, y, z'
'-x+1/2, -y, z+1/2'
'-x, y+1/2, -z+1/2'
'x+1/2, -y+1/2, -z'
'-x, -y, -z'
'x-1/2, y, -z-1/2'
'x, -y-1/2, z-1/2'
'-x-1/2, y-1/2, z'

loop_
_atom_site_label
_atom_site_type_symbol
_atom_site_fract_x
_atom_site_fract_y
_atom_site_fract_z
_atom_site_U_iso_or_equiv
_atom_site_adp_type
_atom_site_occupancy
_atom_site_symmetry_multiplicity
_atom_site_calc_flag
_atom_site_refinement_flags
O1 O 0.4474(3) -0.1667(5) 0.80677(10) 0.1097(13) Uani 1 1 d .
O2 O 0.3126(3) -0.1361(5) 0.83354(11) 0.1251(15) Uani 1 1 d .
O3 O 0.29389(18) 0.2212(4) 0.62207(9) 0.0826(10) Uani 1 1 d .
O4 O 0.1496(2) 0.1750(3) 0.64476(6) 0.0600(8) Uani 1 1 d .
N1 N 0.3664(3) -0.1239(5) 0.80458(12) 0.0767(11) Uani 1 1 d .
N2 N -0.0648(2) 0.3071(5) 0.67528(12) 0.0771(11) Uani 1 1 d .
C9 C 0.0115(2) 0.2178(5) 0.60331(9) 0.0508(10) Uani 1 1 d .
C1 C 0.3327(3) -0.0437(5) 0.76480(12) 0.0596(11) Uani 1 1 d .
C5 C 0.2080(3) 0.0378(5) 0.72027(13) 0.0582(11) Uani 1 1 d .
H5 H 0.1443 0.0469 0.7151 0.070 Uiso 1 1 calc R
C8 C 0.1146(3) 0.2584(5) 0.60665(10) 0.0606(11) Uani 1 1 d .
H8A H 0.1474 0.2111 0.5823 0.073 Uiso 1 1 calc R
H8B H 0.1245 0.3873 0.6077 0.073 Uiso 1 1 calc R
C4 C 0.2706(3) 0.0920(4) 0.69012(12) 0.0498(10) Uani 1 1 d .
C3 C 0.3650(3) 0.0790(5) 0.69776(12) 0.0612(11) Uani 1 1 d .
H3 H 0.4076 0.1171 0.6775 0.073 Uiso 1 1 calc R
C6 C 0.2388(3) -0.0301(5) 0.75830(13) 0.0609(11) Uani 1 1 d .
H6 H 0.1966 -0.0657 0.7789 0.073 Uiso 1 1 calc R
C7 C 0.2420(3) 0.1691(5) 0.64903(13) 0.0558(11) Uani 1 1 d .
C15 C -0.1206(3) 0.2678(5) 0.55019(11) 0.0598(11) Uani 1 1 d .
C10 C -0.0327(3) 0.2688(5) 0.64384(13) 0.0573(11) Uani 1 1 d .
C16 C -0.1272(3) 0.2003(5) 0.51158(12) 0.0769(13) Uani 1 1 d .
H16 H -0.0719 0.1946 0.4963 0.092 Uiso 1 1 calc R
C12 C -0.0285(2) 0.3322(5) 0.56640(11) 0.0609(11) Uani 1 1 d .
H12 H 0.0156 0.3178 0.5431 0.073 Uiso 1 1 calc R
C2 C 0.3964(3) 0.0099(5) 0.73522(14) 0.0650(11) Uani 1 1 d .
H2 H 0.4601 -0.0004 0.7404 0.078 Uiso 1 1 calc R
C14 C -0.2028(3) 0.2839(6) 0.57878(12) 0.0804(14) Uani 1 1 d .
H14A H -0.2593 0.2700 0.5628 0.121 Uiso 1 1 calc R
H14B H -0.2024 0.4000 0.5920 0.121 Uiso 1 1 calc R
H14C H -0.1997 0.1922 0.6000 0.121 Uiso 1 1 calc R
C11 C -0.0033(3) 0.0151(4) 0.59640(11) 0.0671(11) Uani 1 1 d .
H11A H 0.0292 -0.0509 0.6179 0.101 Uiso 1 1 calc R
H11B H 0.0206 -0.0183 0.5693 0.101 Uiso 1 1 calc R
H11C H -0.0688 -0.0119 0.5978 0.101 Uiso 1 1 calc R
C17 C -0.2118(3) 0.1328(7) 0.48978(14) 0.1107(17) Uani 1 1 d .
H17A H -0.2101 0.0040 0.4887 0.166 Uiso 1 1 calc R
H17B H -0.2137 0.1800 0.4617 0.166 Uiso 1 1 calc R
H17C H -0.2665 0.1708 0.5048 0.166 Uiso 1 1 calc R
C13 C -0.0300(3) 0.5351(5) 0.57647(14) 0.0911(14) Uani 1 1 d .
H13A H -0.0521 0.6003 0.5524 0.137 Uiso 1 1 calc R
H13B H 0.0320 0.5745 0.5834 0.137 Uiso 1 1 calc R
H13C H -0.0707 0.5568 0.5999 0.137 Uiso 1 1 calc R

loop_
_atom_site_aniso_label
_atom_site_aniso_U_11
_atom_site_aniso_U_22
_atom_site_aniso_U_33
_atom_site_aniso_U_23
_atom_site_aniso_U_13
_atom_site_aniso_U_12
O1 0.095(3) 0.140(3) 0.094(3) 0.0004(18) -0.019(2) 0.049(2)
O2 0.096(3) 0.205(4) 0.075(2) 0.032(2) 0.001(2) -0.013(2)
O3 0.0520(19) 0.117(2) 0.079(2) 0.0160(17) 0.0138(16) -0.0032(16)
O4 0.0430(19) 0.0774(19) 0.0595(19) 0.0040(12) 0.0047(13) 0.0042(13)
N1 0.080(3) 0.085(3) 0.065(3) -0.007(2) -0.011(3) 0.006(2)
N2 0.062(3) 0.099(3) 0.070(2) -0.012(2) 0.0094(19) -0.0025(19)
C9 0.044(3) 0.059(3) 0.049(3) -0.0003(19) 0.0052(18) 0.0042(19)
C1 0.061(3) 0.063(3) 0.055(3) -0.011(2) -0.004(3) 0.000(2)
C5 0.044(2) 0.057(3) 0.074(3) -0.008(2) 0.003(3) -0.002(2)
C8 0.049(3) 0.073(3) 0.060(3) 0.006(2) 0.0083(19) 0.005(2)
C4 0.042(3) 0.051(2) 0.056(3) -0.009(2) 0.003(2) 0.000(2)
C3 0.048(3) 0.075(3) 0.060(3) -0.009(2) 0.007(2) -0.001(2)
C6 0.060(4) 0.057(2) 0.065(3) -0.005(2) 0.007(2) 0.000(2)
C7 0.045(3) 0.054(3) 0.068(3) -0.011(2) 0.012(3) 0.001(2)
C15 0.060(3) 0.068(3) 0.052(3) 0.0055(19) -0.003(2) -0.001(2)
C10 0.044(3) 0.064(3) 0.064(3) 0.001(2) -0.002(2) -0.0038(19)
C16 0.074(3) 0.092(3) 0.064(3) 0.003(2) -0.005(2) -0.003(2)
C12 0.056(3) 0.071(3) 0.056(2) 0.008(2) 0.005(2) 0.001(2)
C2 0.046(3) 0.082(3) 0.067(3) -0.013(2) -0.005(3) 0.003(2)
C14 0.060(3) 0.101(3) 0.080(3) -0.007(2) 0.002(2) -0.006(2)
C11 0.079(3) 0.058(3) 0.065(2) -0.005(2) 0.002(2) 0.006(2)
C17 0.134(4) 0.109(4) 0.089(3) -0.006(3) -0.037(3) -0.014(3)
C13 0.097(3) 0.061(3) 0.115(4) 0.024(2) -0.026(3) -0.012(2)

loop_
_atom_type_symbol
_atom_type_description
_atom_type_scat_dispersion_real
_atom_type_scat_dispersion_imag
_atom_type_scat_source
C C 0.0033 0.0016 'International Tables Vol C Tables 4.2.6.8 and 6.1.1.4'
H H 0.0000 0.0000 'International Tables Vol C Tables 4.2.6.8 and 6.1.1.4'
N N 0.0061 0.0033 'International Tables Vol C Tables 4.2.6.8 and 6.1.1.4'
O O 0.0106 0.0060 'International Tables Vol C Tables 4.2.6.8 and 6.1.1.4'

loop_
_geom_angle_atom_site_label_1
_geom_angle_atom_site_label_2
_geom_angle_atom_site_label_3
_geom_angle
C7 O4 C8 116.3(3)
O2 N1 O1 123.5(4)
O2 N1 C1 118.4(4)
O1 N1 C1 118.0(4)
C10 C9 C8 107.7(3)
C10 C9 C11 108.4(3)
C8 C9 C11 109.9(3)
C10 C9 C12 110.9(3)
C8 C9 C12 107.6(3)
C11 C9 C12 112.2(3)
C6 C1 C2 122.1(4)
C6 C1 N1 118.7(4)
C2 C1 N1 119.2(4)
C4 C5 C6 120.7(4)
O4 C8 C9 108.1(3)
C5 C4 C3 119.8(3)
C5 C4 C7 123.2(4)
C3 C4 C7 117.0(4)
C2 C3 C4 120.0(4)
C1 C6 C5 118.3(4)
O3 C7 O4 122.2(3)
O3 C7 C4 125.7(4)
O4 C7 C4 112.2(4)
C16 C15 C14 122.5(4)
C16 C15 C12 120.1(3)
C14 C15 C12 117.4(3)
N2 C10 C9 178.6(4)
C15 C16 C17 128.1(4)
C15 C12 C13 111.9(3)
C15 C12 C9 114.1(3)
C13 C12 C9 112.5(3)
C1 C2 C3 119.2(4)

loop_
_geom_bond_atom_site_label_1
_geom_bond_atom_site_label_2
_geom_bond_distance
O1 N1 1.205(4)
O2 N1 1.203(4)
O3 C7 1.199(4)
O4 C7 1.330(4)
O4 C8 1.450(4)
N1 C1 1.479(5)
N2 C10 1.136(4)
C9 C10 1.484(5)
C9 C8 1.510(5)
C9 C11 1.539(5)
C9 C12 1.559(5)
C1 C6 1.364(5)
C1 C2 1.368(5)
C5 C4 1.372(5)
C5 C6 1.382(5)
C4 C3 1.376(5)
C4 C7 1.484(5)
C3 C2 1.372(5)
C15 C16 1.329(5)
C15 C14 1.492(5)
C15 C12 1.495(5)
C16 C17 1.483(5)
C12 C13 1.544(5)
